data_2236200
loop_
_publ_author_name
'Karg\?il\?i, Hakan'
'Macit, Mustafa'
'Alpaslan, G\"okhan'
'Kazak, Canan'
'Erd\"onmez, Ahmet'

_publ_section_title
;
 (<i>E</i>)-<i>N</i>-[(2-Ethoxynaphthalen-1-yl)methylidene]-2-ethylaniline
;
_journal_coeditor_code FJ2600
_journal_issue 11
_journal_name_full 'Acta Crystallographica Section E'
_journal_page_first o3176
_journal_paper_doi 10.1107/S1600536812043097
_journal_volume 68
_journal_year 2012
_chemical_formula_iupac 'C21 H21 N O'
_chemical_formula_moiety 'C21 H21 N O'
_chemical_formula_sum 'C21 H21 N O'
_chemical_formula_weight 303.39
_chemical_name_systematic
;
(<i>E</i>)-<i>N</i>-[(2-Ethoxynaphthalen-1-yl)methylidene]-2-ethylaniline
;
_space_group_IT_number 14
_symmetry_cell_setting monoclinic
_symmetry_space_group_name_Hall '-P 2ybc'
_symmetry_space_group_name_H-M 'P 1 21/c 1'
_atom_sites_solution_hydrogens geom
_atom_sites_solution_primary direct
_atom_sites_solution_secondary difmap
_audit_creation_method SHELXL-97
_cell_angle_alpha 90.00
_cell_angle_beta 101.303(8)
_cell_angle_gamma 90.00
_cell_formula_units_Z 4
_cell_length_a 11.6011(11)
_cell_length_b 20.457(3)
_cell_length_c 7.4335(7)
_cell_measurement_reflns_used 10574
_cell_measurement_temperature 296(2)
_cell_measurement_theta_max 27.94
_cell_measurement_theta_min 1.79
_cell_volume 1729.9(3)
_computing_cell_refinement 'X-AREA (Stoe & Cie, 2002)'
_computing_data_collection 'X-AREA (Stoe & Cie, 2002)'
_computing_data_reduction 'X-RED32 (Stoe & Cie, 2002)'
_computing_molecular_graphics 'ORTEP-3 for Windows (Farrugia, 2012)'
_computing_publication_material 'WinGX (Farrugia, 2012)'
_computing_structure_refinement 'SHELXL97 (Sheldrick, 2008)'
_computing_structure_solution 'SHELXS97 (Sheldrick, 2008)'
_diffrn_ambient_temperature 296(2)
_diffrn_detector_area_resol_mean 6.67
_diffrn_measured_fraction_theta_full 1.000
_diffrn_measured_fraction_theta_max 1.000
_diffrn_measurement_device_type 'Stoe IPDS-II'
_diffrn_measurement_method '\w scans'
_diffrn_radiation_monochromator graphite
_diffrn_radiation_source 'fine-focus sealed tube'
_diffrn_radiation_type MoK\a
_diffrn_radiation_wavelength 0.71073
_diffrn_reflns_av_R_equivalents 0.0552
_diffrn_reflns_av_sigmaI/netI 0.0481
_diffrn_reflns_limit_h_max 14
_diffrn_reflns_limit_h_min -14
_diffrn_reflns_limit_k_max 25
_diffrn_reflns_limit_k_min -25
_diffrn_reflns_limit_l_max 9
_diffrn_reflns_limit_l_min -9
_diffrn_reflns_number 14212
_diffrn_reflns_theta_full 25.99
_diffrn_reflns_theta_max 25.99
_diffrn_reflns_theta_min 1.79
_diffrn_standards_decay_% 0
_diffrn_standards_interval_count 0
_diffrn_standards_number 0
_exptl_absorpt_coefficient_mu 0.071
_exptl_absorpt_correction_type none
_exptl_crystal_colour yellow
_exptl_crystal_density_diffrn 1.165
_exptl_crystal_density_method 'not measured'
_exptl_crystal_description prism
_exptl_crystal_F_000 648
_exptl_crystal_size_max 0.710
_exptl_crystal_size_mid 0.547
_exptl_crystal_size_min 0.360
_refine_diff_density_max 0.453
_refine_diff_density_min -0.312
_refine_ls_extinction_method none
_refine_ls_goodness_of_fit_ref 0.940
_refine_ls_hydrogen_treatment constr
_refine_ls_matrix_type full
_refine_ls_number_parameters 209
_refine_ls_number_reflns 3403
_refine_ls_number_restraints 16
_refine_ls_restrained_S_all 1.016
_refine_ls_R_factor_all 0.1129
_refine_ls_R_factor_gt 0.0648
_refine_ls_shift/su_max 0.000
_refine_ls_shift/su_mean 0.000
_refine_ls_structure_factor_coef Fsqd
_refine_ls_weighting_details 'calc w=1/[\s^2^(Fo^2^)+(0.1288P)^2^] where P=(Fo^2^+2Fc^2^)/3'
_refine_ls_weighting_scheme calc
_refine_ls_wR_factor_gt 0.1867
_refine_ls_wR_factor_ref 0.2112
_reflns_number_gt 1769
_reflns_number_total 3403
_reflns_threshold_expression I>2\s(I)
_cod_data_source_file fj2600.cif
_cod_data_source_block I
_cod_original_cell_volume 1730.0(3)
_cod_original_sg_symbol_H-M 'P 21/c'
_cod_database_code 2236200
_cod_database_fobs_code 2236200

loop_
_symmetry_equiv_pos_as_xyz
'x, y, z'
'-x, y+1/2, -z+1/2'
'-x, -y, -z'
'x, -y-1/2, z-1/2'

loop_
_atom_site_type_symbol
_atom_site_label
_atom_site_fract_x
_atom_site_fract_y
_atom_site_fract_z
_atom_site_U_iso_or_equiv
_atom_site_adp_type
_atom_site_calc_flag
_atom_site_refinement_flags
_atom_site_occupancy
_atom_site_symmetry_multiplicity
C C1 0.4025(2) 0.19226(13) 0.3272(3) 0.0619(7) Uani d . 1 1
C C2 0.3508(2) 0.25280(13) 0.2813(4) 0.0664(7) Uani d . 1 1
C C3 0.2305(3) 0.25814(17) 0.2024(4) 0.0784(8) Uani d . 1 1
H H3 0.1976 0.2989 0.1686 0.094 Uiso calc R 1 1
C C4 0.1635(3) 0.20410(18) 0.1760(4) 0.0810(9) Uani d . 1 1
H H4 0.0837 0.2085 0.1273 0.097 Uiso calc R 1 1
C C5 0.2097(2) 0.14074(15) 0.2197(4) 0.0707(8) Uani d . 1 1
C C6 0.1392(3) 0.08513(19) 0.1902(5) 0.0905(10) Uani d . 1 1
H H6 0.0597 0.0897 0.1395 0.109 Uiso calc R 1 1
C C7 0.1834(3) 0.0246(2) 0.2336(5) 0.1001(11) Uani d . 1 1
H H7 0.1349 -0.0120 0.2132 0.120 Uiso calc R 1 1
C C8 0.3027(3) 0.01776(16) 0.3093(5) 0.0901(9) Uani d . 1 1
H H8 0.3332 -0.0237 0.3402 0.108 Uiso calc R 1 1
C C9 0.3751(3) 0.07046(14) 0.3386(4) 0.0753(8) Uani d . 1 1
H H9 0.4544 0.0645 0.3880 0.090 Uiso calc R 1 1
C C10 0.3315(2) 0.13437(13) 0.2950(4) 0.0620(7) Uani d . 1 1
C C11 0.5272(2) 0.19292(13) 0.4136(4) 0.0642(7) Uani d . 1 1
H H11 0.5578 0.2324 0.4633 0.077 Uiso calc R 1 1
C C12 0.7140(2) 0.15485(13) 0.5261(4) 0.0661(7) Uani d . 1 1
C C13 0.7377(3) 0.18615(15) 0.6913(4) 0.0808(9) Uani d . 1 1
H H13 0.6761 0.2040 0.7386 0.097 Uiso calc R 1 1
C C14 0.8499(3) 0.19186(17) 0.7886(5) 0.0958(11) Uani d . 1 1
H H14 0.8640 0.2131 0.9015 0.115 Uiso calc R 1 1
C C15 0.9404(3) 0.16685(18) 0.7216(5) 0.0938(10) Uani d . 1 1
H H15 1.0170 0.1712 0.7871 0.113 Uiso calc R 1 1
C C16 0.9191(3) 0.13519(19) 0.5575(5) 0.1005(12) Uani d . 1 1
H H16 0.9819 0.1179 0.5124 0.121 Uiso calc R 1 1
C C17 0.8060(3) 0.12796(18) 0.4555(5) 0.0971(10) Uani d DU 1 1
C C18 0.7839(4) 0.0973(4) 0.2575(7) 0.184(3) Uani d DU 1 1
H H18A 0.7015 0.1018 0.2010 0.221 Uiso calc R 1 1
H H18B 0.8298 0.1208 0.1825 0.221 Uiso calc R 1 1
C C19 0.8162(8) 0.0289(3) 0.2652(10) 0.226(3) Uani d DU 1 1
H H19A 0.8030 0.0113 0.1431 0.339 Uiso calc R 1 1
H H19B 0.7692 0.0055 0.3366 0.339 Uiso calc R 1 1
H H19C 0.8978 0.0245 0.3209 0.339 Uiso calc R 1 1
C C20 0.3711(3) 0.36953(14) 0.3110(4) 0.0817(9) Uani d . 1 1
H H20A 0.3133 0.3707 0.3892 0.098 Uiso calc R 1 1
H H20B 0.3326 0.3812 0.1873 0.098 Uiso calc R 1 1
C C21 0.4679(4) 0.41565(17) 0.3792(6) 0.1107(12) Uani d . 1 1
H H21A 0.4369 0.4591 0.3800 0.166 Uiso calc R 1 1
H H21B 0.5243 0.4142 0.3004 0.166 Uiso calc R 1 1
H H21C 0.5054 0.4036 0.5015 0.166 Uiso calc R 1 1
N N1 0.59740(19) 0.14530(11) 0.4274(3) 0.0729(7) Uani d . 1 1
O O1 0.42183(17) 0.30550(9) 0.3129(3) 0.0820(6) Uani d . 1 1

loop_
_atom_site_aniso_label
_atom_site_aniso_U_11
_atom_site_aniso_U_22
_atom_site_aniso_U_33
_atom_site_aniso_U_12
_atom_site_aniso_U_13
_atom_site_aniso_U_23
C1 0.0527(14) 0.0783(18) 0.0563(15) 0.0040(12) 0.0148(11) 0.0010(12)
C2 0.0592(15) 0.0801(18) 0.0615(16) 0.0058(13) 0.0162(12) 0.0046(13)
C3 0.0663(18) 0.095(2) 0.0730(19) 0.0177(15) 0.0104(14) 0.0069(15)
C4 0.0559(16) 0.112(2) 0.071(2) 0.0119(16) 0.0036(14) -0.0018(17)
C5 0.0571(16) 0.096(2) 0.0588(17) -0.0025(14) 0.0121(12) -0.0122(14)
C6 0.0628(18) 0.116(3) 0.091(2) -0.0098(18) 0.0125(15) -0.018(2)
C7 0.088(2) 0.104(3) 0.112(3) -0.029(2) 0.029(2) -0.025(2)
C8 0.084(2) 0.080(2) 0.111(3) -0.0078(17) 0.0304(18) -0.0116(18)
C9 0.0662(17) 0.0798(19) 0.082(2) 0.0005(15) 0.0195(14) -0.0035(15)
C10 0.0566(15) 0.0787(18) 0.0532(15) 0.0015(12) 0.0166(11) -0.0037(12)
C11 0.0578(15) 0.0722(16) 0.0633(16) -0.0008(12) 0.0133(12) 0.0009(12)
C12 0.0543(14) 0.0678(16) 0.0740(19) -0.0001(12) 0.0075(12) 0.0007(13)
C13 0.0674(17) 0.088(2) 0.084(2) 0.0005(14) 0.0091(15) -0.0120(16)
C14 0.077(2) 0.109(3) 0.094(2) -0.0061(18) -0.0013(18) -0.0219(19)
C15 0.0596(18) 0.112(3) 0.101(3) -0.0172(17) -0.0050(17) 0.009(2)
C16 0.0576(18) 0.145(3) 0.097(3) 0.0103(18) 0.0111(17) -0.006(2)
C17 0.0582(18) 0.129(3) 0.101(2) 0.0164(18) 0.0087(16) -0.0085(19)
C18 0.085(3) 0.291(5) 0.168(4) 0.056(4) 0.005(3) -0.116(4)
C19 0.272(7) 0.219(5) 0.197(6) -0.055(5) 0.071(5) -0.055(5)
C20 0.097(2) 0.079(2) 0.0715(19) 0.0159(17) 0.0227(16) 0.0117(15)
C21 0.125(3) 0.084(2) 0.124(3) -0.006(2) 0.027(2) -0.006(2)
N1 0.0529(12) 0.0801(15) 0.0832(17) 0.0061(11) 0.0072(11) -0.0080(12)
O1 0.0715(12) 0.0713(13) 0.1033(16) 0.0058(10) 0.0174(11) 0.0105(10)

loop_
_atom_type_symbol
_atom_type_description
_atom_type_scat_dispersion_real
_atom_type_scat_dispersion_imag
_atom_type_scat_source
C C 0.0033 0.0016 'International Tables Vol C Tables 4.2.6.8 and 6.1.1.4'
H H 0.0000 0.0000 'International Tables Vol C Tables 4.2.6.8 and 6.1.1.4'
N N 0.0061 0.0033 'International Tables Vol C Tables 4.2.6.8 and 6.1.1.4'
O O 0.0106 0.0060 'International Tables Vol C Tables 4.2.6.8 and 6.1.1.4'

loop_
_geom_angle_atom_site_label_1
_geom_angle_atom_site_label_2
_geom_angle_atom_site_label_3
_geom_angle
C2 C1 C10 119.3(2)
C2 C1 C11 116.2(2)
C10 C1 C11 124.5(2)
O1 C2 C1 116.7(2)
O1 C2 C3 122.2(3)
C1 C2 C3 121.1(3)
C4 C3 C2 119.7(3)
C4 C3 H3 120.2
C2 C3 H3 120.2
C3 C4 C5 122.5(3)
C3 C4 H4 118.7
C5 C4 H4 118.7
C6 C5 C4 121.8(3)
C6 C5 C10 119.7(3)
C4 C5 C10 118.5(3)
C7 C6 C5 121.7(3)
C7 C6 H6 119.1
C5 C6 H6 119.1
C6 C7 C8 119.1(3)
C6 C7 H7 120.4
C8 C7 H7 120.4
C9 C8 C7 121.3(3)
C9 C8 H8 119.4
C7 C8 H8 119.4
C8 C9 C10 121.0(3)
C8 C9 H9 119.5
C10 C9 H9 119.5
C9 C10 C5 117.2(2)
C9 C10 C1 123.8(2)
C5 C10 C1 118.9(2)
N1 C11 C1 126.6(3)
N1 C11 H11 116.7
C1 C11 H11 116.7
C13 C12 C17 119.4(3)
C13 C12 N1 122.2(3)
C17 C12 N1 118.3(3)
C12 C13 C14 121.4(3)
C12 C13 H13 119.3
C14 C13 H13 119.3
C15 C14 C13 120.2(3)
C15 C14 H14 119.9
C13 C14 H14 119.9
C14 C15 C16 119.6(3)
C14 C15 H15 120.2
C16 C15 H15 120.2
C15 C16 C17 121.8(3)
C15 C16 H16 119.1
C17 C16 H16 119.1
C16 C17 C12 117.7(3)
C16 C17 C18 121.1(3)
C12 C17 C18 120.9(3)
C19 C18 C17 110.8(5)
C19 C18 H18A 109.5
C17 C18 H18A 109.5
C19 C18 H18B 109.5
C17 C18 H18B 109.5
H18A C18 H18B 108.1
C18 C19 H19A 109.5
C18 C19 H19B 109.5
H19A C19 H19B 109.5
C18 C19 H19C 109.5
H19A C19 H19C 109.5
H19B C19 H19C 109.5
O1 C20 C21 107.3(3)
O1 C20 H20A 110.3
C21 C20 H20A 110.3
O1 C20 H20B 110.3
C21 C20 H20B 110.3
H20A C20 H20B 108.5
C20 C21 H21A 109.5
C20 C21 H21B 109.5
H21A C21 H21B 109.5
C20 C21 H21C 109.5
H21A C21 H21C 109.5
H21B C21 H21C 109.5
C11 N1 C12 118.0(2)
C2 O1 C20 119.5(2)

loop_
_geom_bond_atom_site_label_1
_geom_bond_atom_site_label_2
_geom_bond_distance
C1 C2 1.389(4)
C1 C10 1.435(4)
C1 C11 1.464(3)
C2 O1 1.349(3)
C2 C3 1.408(4)
C3 C4 1.344(4)
C3 H3 0.9300
C4 C5 1.416(4)
C4 H4 0.9300
C5 C6 1.393(4)
C5 C10 1.420(4)
C6 C7 1.356(5)
C6 H6 0.9300
C7 C8 1.395(5)
C7 H7 0.9300
C8 C9 1.357(4)
C8 H8 0.9300
C9 C10 1.416(4)
C9 H9 0.9300
C11 N1 1.261(3)
C11 H11 0.9300
C12 C13 1.364(4)
C12 C17 1.392(4)
C12 N1 1.420(3)
C13 C14 1.365(4)
C13 H13 0.9300
C14 C15 1.348(5)
C14 H14 0.9300
C15 C16 1.360(5)
C15 H15 0.9300
C16 C17 1.388(4)
C16 H16 0.9300
C17 C18 1.573(5)
C18 C19 1.449(7)
C18 H18A 0.9700
C18 H18B 0.9700
C19 H19A 0.9600
C19 H19B 0.9600
C19 H19C 0.9600
C20 O1 1.435(3)
C20 C21 1.478(5)
C20 H20A 0.9700
C20 H20B 0.9700
C21 H21A 0.9600
C21 H21B 0.9600
C21 H21C 0.9600

loop_
_geom_hbond_atom_site_label_D
_geom_hbond_atom_site_label_H
_geom_hbond_atom_site_label_A
_geom_hbond_distance_DH
_geom_hbond_distance_HA
_geom_hbond_distance_DA
_geom_hbond_angle_DHA
C9 H9 N1 0.93 2.32 2.961(4) 126

loop_
_geom_torsion_atom_site_label_1
_geom_torsion_atom_site_label_2
_geom_torsion_atom_site_label_3
_geom_torsion_atom_site_label_4
_geom_torsion
C10 C1 C2 O1 -179.4(2)
C11 C1 C2 O1 3.0(4)
C10 C1 C2 C3 -0.6(4)
C11 C1 C2 C3 -178.2(2)
O1 C2 C3 C4 -179.2(3)
C1 C2 C3 C4 2.1(4)
C2 C3 C4 C5 -1.9(5)
C3 C4 C5 C6 -179.5(3)
C3 C4 C5 C10 0.3(4)
C4 C5 C6 C7 -179.4(3)
C10 C5 C6 C7 0.8(5)
C5 C6 C7 C8 -0.2(6)
C6 C7 C8 C9 -0.6(6)
C7 C8 C9 C10 0.7(5)
C8 C9 C10 C5 0.0(4)
C8 C9 C10 C1 178.2(3)
C6 C5 C10 C9 -0.7(4)
C4 C5 C10 C9 179.5(3)
C6 C5 C10 C1 -179.0(3)
C4 C5 C10 C1 1.2(4)
C2 C1 C10 C9 -179.3(3)
C11 C1 C10 C9 -1.9(4)
C2 C1 C10 C5 -1.0(4)
C11 C1 C10 C5 176.3(2)
C2 C1 C11 N1 -162.3(3)
C10 C1 C11 N1 20.3(4)
C17 C12 C13 C14 0.2(5)
N1 C12 C13 C14 176.6(3)
C12 C13 C14 C15 0.6(5)
C13 C14 C15 C16 -0.8(6)
C14 C15 C16 C17 0.3(6)
C15 C16 C17 C12 0.5(6)
C15 C16 C17 C18 174.0(5)
C13 C12 C17 C16 -0.7(5)
N1 C12 C17 C16 -177.2(3)
C13 C12 C17 C18 -174.2(4)
N1 C12 C17 C18 9.3(6)
C16 C17 C18 C19 67.1(7)
C12 C17 C18 C19 -119.6(5)
C1 C11 N1 C12 -176.3(3)
C13 C12 N1 C11 45.1(4)
C17 C12 N1 C11 -138.6(3)
C1 C2 O1 C20 -165.1(2)
C3 C2 O1 C20 16.1(4)
C21 C20 O1 C2 170.8(3)

loop_
_cod_related_entry_id
_cod_related_entry_database
_cod_related_entry_code
1 ChemSpider 2750084
